data_1510891
loop_
_publ_author_name
'Yu, Y.M.'
'Ageev, A.Yu.'
'Kuz'micheva, G.M.'
'Panyutin, V.L.'
'Chizhikov, V.I.'
'Rybakov, V.B.'

_publ_section_title
;
 Growth and X-ray diffraction study of Y Ca4 O (B O3)3: Ce,Er,Yb crystals
;
_journal_name_full 'Neorganicheskie Materialy'
_journal_page_first 1235
_journal_page_last 1245
_journal_volume 37
_journal_year 2001
_chemical_formula_sum 'B3 Ca4.084 O9.96 Y0.916'
_chemical_name_systematic
;
(Y0.792 Ca0.208) (Ca0.938 Y0.062)2 Ca2 O0.96 (B O3)3
;
_space_group_IT_number 8
_symmetry_space_group_name_Hall 'C -2y'
_symmetry_space_group_name_H-M 'C 1 m 1'
_cell_angle_alpha 90
_cell_angle_beta 101.17
_cell_angle_gamma 90
_cell_formula_units_Z 2
_cell_length_a 8.069
_cell_length_b 16.005
_cell_length_c 3.5275
_cell_volume 446.927
_citation_journal_id_ASTM NMATEI
_cod_data_source_file boron_410.cif
_cod_data_source_block B3Ca4.084O9.96Y0.916
_cod_original_cell_volume 446.9269
_cod_database_code 1510891

loop_
_symmetry_equiv_pos_as_xyz
x,y,z
x,-y,z
x+1/2,y+1/2,z
x+1/2,-y+1/2,z

loop_
_atom_site_label
_atom_site_type_symbol
_atom_site_fract_x
_atom_site_fract_y
_atom_site_fract_z
_atom_site_occupancy
_atom_site_U_iso_or_equiv
Ca2 Ca+2 0.8603 0.61237 0.6756 0.938 0.0
O6 O-2 0.2147 0.8257 0.121 1 0.0
Ca1 Ca+2 0 0 0 0.208 0.0
B1 B+3 0.6276 0 0.299 1 0.0
Ca3 Ca+2 0.7436 0.81894 0.3528 1 0.0
O3 O-2 0.8023 0 0.399 1 0.0
O5 O-2 0.0338 0.7306 0.732 1 0.0
Y1 Y+3 0 0 0 0.792 0.0
O4 O-2 0.9212 0.8583 0.93 1 0.0
O1 O-2 0.1742 0 0.584 0.96 0.0
B2 B+3 0.0556 0.8051 0.925 1 0.0
O2 O-2 0.5413 0.0742 0.2543 1 0.0
Y2 Y+3 0.8603 0.61237 0.6756 0.062 0.0
